data_1566969
loop_
_publ_author_name
'R\'ios, Pablo'
'See, Matthew S.'
'Handford, Rex C.'
'Teat, Simon J.'
'Tilley, T. Don'

_publ_section_title
;
 Robust dicopper(i) \m-boryl complexes supported by a dinucleating
 naphthyridine-based ligand.
;
_journal_issue 22
_journal_name_full 'Chemical science'
_journal_page_first 6619
_journal_page_last 6625
_journal_paper_doi 10.1039/d2sc00848c
_journal_volume 13
_journal_year 2022
_chemical_formula_moiety 'C36 H24 B Cu2 F2 N6 O2, C2 F6 N O4 S2, 0.75[C6H4F2]'
_chemical_formula_sum 'C38 H24 B Cu2 F8 N7 O6 S2'
_chemical_formula_weight 1028.65
_space_group_crystal_system monoclinic
_space_group_IT_number 14
_space_group_name_Hall '-P 2yn'
_space_group_name_H-M_alt 'P 1 21/n 1'
_atom_sites_solution_hydrogens geom
_audit_creation_date 2021-12-06
_audit_creation_method
;
Olex2 1.5
(compiled 2021.11.18 svn.ra9532c28 for OlexSys, GUI svn.r6429)
;
_audit_update_record
;
2021-12-23 deposited with the CCDC.	2022-05-06 downloaded from the CCDC.
;
_cell_angle_alpha 90
_cell_angle_beta 107.6180(10)
_cell_angle_gamma 90
_cell_formula_units_Z 4
_cell_length_a 13.31060(10)
_cell_length_b 22.6847(3)
_cell_length_c 15.3728(2)
_cell_measurement_reflns_used 28322
_cell_measurement_temperature 100.15
_cell_measurement_theta_max 78.4810
_cell_measurement_theta_min 3.0110
_cell_volume 4424.05(9)
_computing_cell_refinement 'CrysAlisPro 1.171.41.104a (Rigaku OD, 2021)'
_computing_data_collection 'CrysAlisPro 1.171.41.104a (Rigaku OD, 2021)'
_computing_data_reduction 'CrysAlisPro 1.171.41.104a (Rigaku OD, 2021)'
_computing_molecular_graphics 'Olex2 1.5 (Dolomanov et al., 2009)'
_computing_publication_material 'Olex2 1.5 (Dolomanov et al., 2009)'
_computing_structure_refinement 'XL  (Sheldrick, 2008)'
_computing_structure_solution 'SHELXT 2014/5 (Sheldrick, 2014)'
_diffrn_ambient_temperature 100.15
_diffrn_detector 'Hybrid Pixel Array Detector'
_diffrn_detector_area_resol_mean 5.8140
_diffrn_detector_type 'Pilatus 200K'
_diffrn_measured_fraction_theta_full 1.000
_diffrn_measured_fraction_theta_max 0.997
_diffrn_measurement_details
;
List of Runs (angles in degrees, time in seconds):

  # Type    Start    End  Width  t~exp~   \w     \q     \k     \f   Frames
#--------------------------------------------------------------------------
  1  \w     99.00 173.00   0.50    0.50    --  107.75  45.00  30.00  148
  2  \w    134.00 174.00   0.50    0.50    --  107.75  15.00-120.00   80
  3  \w     98.00 125.00   0.50    0.50    --  107.75  15.00-120.00   54
  4  \w     93.00 122.00   0.50    0.50    --   50.71  77.00  60.00   58
  5  \w     82.00 124.00   0.50    0.50    --   50.71  77.00  90.00   84
  6  \w    -22.00  22.00   0.50    0.50    --  -50.71  19.00 -60.00   88
  7  \w    -54.00 -29.00   0.50    0.50    -- -100.00  45.00-180.00   50
  8  \w    -51.00 -25.00   0.50    0.50    -- -100.00  45.00-150.00   52
  9  \w    -54.00 -29.00   0.50    0.50    -- -100.00  45.00   0.00   50
 10  \w    -54.00 -28.00   0.50    0.50    -- -100.00  45.00 150.00   52
 11  \w    -54.00 -29.00   0.50    0.50    -- -100.00  45.00 120.00   50
 12  \w    -86.00   1.00   0.50    0.50    --  -50.71 102.00  29.00  174
 13  \w   -107.00 -23.00   0.50    0.50    -- -100.00 102.00  29.00  168
 14  \w   -170.00-110.00   0.50    0.50    -- -100.00-102.00 -72.00  120
 15  \w   -123.00 -85.00   0.50    0.50    --  -50.71 -77.00 -60.00   76
 16  \w   -121.00 -82.00   0.50    0.50    --  -50.71 -77.00 150.00   78
 17  \w    -21.00  63.00   0.50    0.50    --   50.71 -57.00 -30.00  168
 18  \w     42.00 102.00   0.50    0.50    --  107.75 -77.00-150.00  120
 19  \w     40.00  70.00   0.50    0.50    --  107.75 -77.00-180.00   60
 20  \w     43.00 102.00   0.50    0.50    --  107.75 -77.00 -60.00  118
 21  \w     39.00  65.00   0.50    0.50    --  107.75 -61.00 -60.00   52
 22  \w     38.00  65.00   0.50    0.50    --  107.75 -61.00  90.00   54
 23  \w     38.00  63.00   0.50    0.50    --  107.75 -61.00 120.00   50
 24  \w     36.00  79.00   0.50    0.50    --  107.75 -77.00 150.00   86
 25  \w     36.00  62.00   0.50    0.50    --  107.75 -61.00 150.00   52
 26  \w     38.00  65.00   0.50    0.50    --  107.75 -61.00  60.00   54
 27  \w     40.00  66.00   0.50    0.50    --  107.75 -61.00   0.00   52
 28  \w     37.00  66.00   0.50    0.50    --  107.75 -61.00 -30.00   58
 29  \w     36.00  68.00   0.50    0.50    --  107.75 -61.00-150.00   64
 30  \w     40.00  65.00   0.50    0.50    --  107.75 -61.00-180.00   50
 31  \w    106.00 131.00   0.50    0.50    --  107.75 102.00  29.00   50
 32  \w     32.00 100.00   0.50    0.50    --  107.75 -94.00 -60.00  136
 33  \w     83.00 108.00   0.50    0.50    --  107.75-102.00 -72.00   50
 34  \w     33.00  59.00   0.50    0.50    --  107.75-102.00 -72.00   52
 35  \w     -7.00  86.00   0.50    0.50    --   50.71-102.00 -72.00  186
 36  \w     58.00 103.00   0.50    0.50    --  107.75-111.00  30.00   90
 37  \w     35.00 103.00   0.50    0.50    --  107.75 -94.00  30.00  136
;
_diffrn_measurement_device 'four-circle diffractometer'
_diffrn_measurement_device_type 'ROD, Synergy Custom DW system, Pilatus 200K'
_diffrn_measurement_method '\w scans'
_diffrn_orient_matrix_type 'CrysAlisPro convention (1999,Acta A55,543-557)'
_diffrn_orient_matrix_UB_11 -0.0480477000
_diffrn_orient_matrix_UB_12 -0.0605331000
_diffrn_orient_matrix_UB_13 0.0093439000
_diffrn_orient_matrix_UB_21 -0.0365563000
_diffrn_orient_matrix_UB_22 0.0238475000
_diffrn_orient_matrix_UB_23 0.0792849000
_diffrn_orient_matrix_UB_31 -0.1053999000
_diffrn_orient_matrix_UB_32 0.0193725000
_diffrn_orient_matrix_UB_33 -0.0684601000
_diffrn_radiation_monochromator mirror
_diffrn_radiation_probe x-ray
_diffrn_radiation_type 'Cu K\a'
_diffrn_radiation_wavelength 1.54184
_diffrn_reflns_av_R_equivalents 0.0393
_diffrn_reflns_av_unetI/netI 0.0254
_diffrn_reflns_Laue_measured_fraction_full 1.000
_diffrn_reflns_Laue_measured_fraction_max 0.997
_diffrn_reflns_limit_h_max 15
_diffrn_reflns_limit_h_min -16
_diffrn_reflns_limit_k_max 28
_diffrn_reflns_limit_k_min -25
_diffrn_reflns_limit_l_max 18
_diffrn_reflns_limit_l_min -19
_diffrn_reflns_number 48153
_diffrn_reflns_point_group_measured_fraction_full 1.000
_diffrn_reflns_point_group_measured_fraction_max 0.997
_diffrn_reflns_theta_full 67.684
_diffrn_reflns_theta_max 74.504
_diffrn_reflns_theta_min 3.591
_diffrn_source 'Rotating-anode X-ray tube'
_diffrn_source_type 'Rigaku (Cu) X-ray Source'
_exptl_absorpt_coefficient_mu 2.837
_exptl_absorpt_correction_T_max 1.00000
_exptl_absorpt_correction_T_min 0.79173
_exptl_absorpt_correction_type multi-scan
_exptl_absorpt_process_details
;
CrysAlisPro 1.171.41.104a (Rigaku Oxford Diffraction, 2021)
Empirical absorption correction using spherical harmonics,
implemented in SCALE3 ABSPACK scaling algorithm.
;
_exptl_crystal_colour 'yellow orange'
_exptl_crystal_colour_modifier yellow
_exptl_crystal_colour_primary orange
_exptl_crystal_density_diffrn 1.544
_exptl_crystal_description block
_exptl_crystal_F_000 2064
_exptl_crystal_size_max 0.26
_exptl_crystal_size_mid 0.15
_exptl_crystal_size_min 0.07
_refine_diff_density_max 0.902
_refine_diff_density_min -1.258
_refine_diff_density_rms 0.102
_refine_ls_extinction_method none
_refine_ls_goodness_of_fit_ref 1.103
_refine_ls_hydrogen_treatment constr
_refine_ls_matrix_type full
_refine_ls_number_parameters 680
_refine_ls_number_reflns 9029
_refine_ls_number_restraints 75
_refine_ls_restrained_S_all 1.117
_refine_ls_R_factor_all 0.0863
_refine_ls_R_factor_gt 0.0830
_refine_ls_shift/su_max 0.003
_refine_ls_shift/su_mean 0.000
_refine_ls_structure_factor_coef Fsqd
_refine_ls_weighting_details 'w=1/[\s^2^(Fo^2^)+(0.0492P)^2^+25.7628P] where P=(Fo^2^+2Fc^2^)/3'
_refine_ls_weighting_scheme calc
_refine_ls_wR_factor_gt 0.1948
_refine_ls_wR_factor_ref 0.1964
_reflns_Friedel_coverage 0.000
_reflns_number_gt 8350
_reflns_number_total 9029
_reflns_threshold_expression 'I > 2\s(I)'
_cod_data_source_file d2sc00848c2.cif
_cod_data_source_block 4
_cod_depositor_comments 'Adding full bibliography for 1566968--1566970.cif.'
_cod_database_code 1566969
_shelx_shelxl_version_number 2018/3
_chemical_oxdiff_formula 'Cu B C N O S F H'
_shelx_space_group_comment
;
The symmetry employed for this shelxl refinement is uniquely defined
by the following loop, which should always be used as a source of
symmetry information in preference to the above space-group names.
They are only intended as comments.
;
_shelx_estimated_absorpt_t_max 0.826
_shelx_estimated_absorpt_t_min 0.526
_olex2_refinement_description
;
1. Fixed Uiso
 At 1.2 times of:
  All C(H) groups
2. Restrained distances
 F6-F7 \\sim F7-F8
 with sigma of 0.00001
 F8-C38 \\sim F7-C38 \\sim F6-C38
 with sigma of 0.00001
 F8A-F7A \\sim F7A-F6A
 with sigma of 0.00001
 F8A-C38A \\sim F7A-C38A \\sim F6A-C38A
 with sigma of 0.00001
 F4-C37 \\sim F3-C37 \\sim F5-C37
 with sigma of 0.0001
 F4-F5 \\sim F5-F3
 with sigma of 0.0001
3. Uiso/Uaniso restraints and constraints
Uanis(C37A) = Uanis(C37)
4. Rigid body (RIGU) restrains
 C37A, F5A, F4A
 with sigma for 1-2 distances of 0.0001 and sigma for 1-3 distances of 0.0001
 F8, C38, F7, F6
 with sigma for 1-2 distances of 0.001 and sigma for 1-3 distances of 0.001
 C38A, F6A, F7A, F8A
 with sigma for 1-2 distances of 0.001 and sigma for 1-3 distances of 0.001
 F4, F5, C37, F3
 with sigma for 1-2 distances of 0.0001 and sigma for 1-3 distances of 0.0001
5. Others
 Sof(S1A)=Sof(S2A)=Sof(N7A)=Sof(O4A)=Sof(O6A)=Sof(F7)=Sof(F6)=Sof(F8)=Sof(C38)=
 Sof(F4A)=Sof(F5A)=Sof(C37A)=1-FVAR(1)
 Sof(S1)=Sof(S2)=Sof(F5)=Sof(F4)=Sof(N7)=Sof(O4)=Sof(C37)=Sof(F7A)=Sof(F6A)=
 Sof(F8A)=Sof(O6)=Sof(C38A)=FVAR(1)
6.a Aromatic/amide H refined with riding coordinates:
 C6(H6), C29(H29), C3(H3), C5(H5), C25(H25), C27(H27), C30(H30), C19(H19),
 C28(H28), C22(H22), C2(H2), C17(H17), C32(H32), C16(H16), C18(H18), C24(H24),
 C33(H33), C14(H14), C23(H23), C35(H35), C34(H34), C13(H13), C11(H11), C12(H12)
;
_smtbx_masks_special_details
;
A solvent mask was calculated and 176 electrons were 
found in a volume of 492A^3 in 1 void per unit cell. 
This is consistent with the presence of 
0.75[C6H4F2] per Asymmetric Unit 
which account for 174 electrons 
per unit cell.
;
_smtbx_masks_void_probe_radius 1.2
_smtbx_masks_void_truncation_radius 1.2
_olex2_submission_special_instructions 'No special instructions were received'
_oxdiff_exptl_absorpt_empirical_details
;
Empirical correction (ABSPACK) includes:
- Absorption correction using spherical harmonics
- Frame scaling
;
_oxdiff_exptl_absorpt_empirical_full_max 1.653
_oxdiff_exptl_absorpt_empirical_full_min 0.698

loop_
_space_group_symop_operation_xyz
'x, y, z'
'-x+1/2, y+1/2, -z+1/2'
'-x, -y, -z'
'x-1/2, -y-1/2, z-1/2'

loop_
_atom_site_label
_atom_site_type_symbol
_atom_site_fract_x
_atom_site_fract_y
_atom_site_fract_z
_atom_site_U_iso_or_equiv
_atom_site_adp_type
_atom_site_occupancy
_atom_site_site_symmetry_order
_atom_site_calc_flag
_atom_site_refinement_flags_posn
_atom_site_refinement_flags_adp
_atom_site_refinement_flags_occupancy
_atom_site_disorder_assembly
_atom_site_disorder_group
Cu2 Cu 0.58358(5) 0.49743(3) 0.74758(5) 0.03279(19) Uani 1 1 d . . . . .
Cu1 Cu 0.72699(5) 0.46890(3) 0.86904(5) 0.0349(2) Uani 1 1 d . . . . .
S1 S 0.6909(2) 0.72289(12) 0.9025(3) 0.0469(7) Uani 0.684(5) 1 d . . P A 1
S2 S 0.5916(3) 0.83022(17) 0.9125(2) 0.0595(8) Uani 0.684(5) 1 d . . P A 1
F2 F 0.2373(2) 0.48396(15) 0.6445(2) 0.0429(7) Uani 1 1 d . . . . .
F1 F 0.8111(3) 0.39147(16) 1.1452(2) 0.0568(9) Uani 1 1 d . . . . .
O1 O 0.7828(3) 0.47879(17) 0.6933(2) 0.0393(8) Uani 1 1 d . . . . .
O2 O 0.7803(3) 0.56949(17) 0.7600(3) 0.0405(8) Uani 1 1 d . . . . .
N2 N 0.4835(3) 0.46329(18) 0.8155(2) 0.0303(8) Uani 1 1 d . . . . .
N1 N 0.6251(3) 0.44240(18) 0.9405(3) 0.0323(9) Uani 1 1 d . . . . .
N6 N 0.4771(3) 0.56757(19) 0.7138(3) 0.0326(9) Uani 1 1 d . . . . .
N5 N 0.4962(3) 0.45572(19) 0.6295(3) 0.0360(9) Uani 1 1 d . . . . .
N3 N 0.8266(3) 0.5039(2) 0.9865(3) 0.0395(10) Uani 1 1 d . . . . .
N4 N 0.7990(3) 0.3863(2) 0.9083(3) 0.0441(11) Uani 1 1 d . . . . .
C7 C 0.3808(4) 0.4631(2) 0.7743(3) 0.0326(10) Uani 1 1 d . . . . .
C8 C 0.5188(4) 0.4440(2) 0.9035(3) 0.0308(10) Uani 1 1 d . . . . .
O3 O 0.6908(4) 0.6655(2) 0.9304(5) 0.0901(19) Uani 1 1 d . . . . .
C21 C 0.3911(4) 0.4547(2) 0.6102(3) 0.0336(10) Uani 1 1 d . . . . .
C6 C 0.3063(4) 0.4437(2) 0.8156(3) 0.0376(11) Uani 1 1 d . . . . .
H6 H 0.233384 0.443229 0.782561 0.045 Uiso 1 1 calc R U . . .
C20 C 0.3470(4) 0.4890(2) 0.6768(3) 0.0352(11) Uani 1 1 d . . . . .
C29 C 0.4314(5) 0.6696(3) 0.6949(4) 0.0438(13) Uani 1 1 d . . . . .
H29 H 0.453213 0.709614 0.702508 0.053 Uiso 1 1 calc R U . . .
C3 C 0.4949(4) 0.4084(2) 1.0435(4) 0.0417(12) Uani 1 1 d . . . . .
H3 H 0.450889 0.398481 1.079765 0.050 Uiso 1 1 calc R U . . .
C5 C 0.3411(4) 0.4255(2) 0.9047(3) 0.0381(11) Uani 1 1 d . . . . .
H5 H 0.292268 0.412699 0.934805 0.046 Uiso 1 1 calc R U . . .
C26 C 0.3739(4) 0.5540(2) 0.6802(3) 0.0338(10) Uani 1 1 d . . . . .
C25 C 0.5395(4) 0.4273(2) 0.5735(3) 0.0408(12) Uani 1 1 d . . . . .
H25 H 0.614082 0.427355 0.587245 0.049 Uiso 1 1 calc R U . . .
C4 C 0.4504(4) 0.4260(2) 0.9514(3) 0.0354(11) Uani 1 1 d . . . . .
C1 C 0.6656(4) 0.4226(2) 1.0251(3) 0.0357(11) Uani 1 1 d . . . . .
C31 C 0.8492(4) 0.5167(3) 0.6683(3) 0.0382(12) Uani 1 1 d . . . . .
C27 C 0.2971(4) 0.5970(3) 0.6510(3) 0.0410(12) Uani 1 1 d . . . . .
H27 H 0.224998 0.586406 0.626673 0.049 Uiso 1 1 calc R U . . .
C30 C 0.5046(4) 0.6244(2) 0.7208(3) 0.0390(11) Uani 1 1 d . . . . .
H30 H 0.577147 0.634266 0.744584 0.047 Uiso 1 1 calc R U . . .
C19 C 0.8754(4) 0.5562(2) 0.9886(4) 0.0400(12) Uani 1 1 d . . . . .
H19 H 0.862524 0.577990 0.933538 0.048 Uiso 1 1 calc R U . . .
C15 C 0.8459(4) 0.4734(2) 1.0640(4) 0.0406(12) Uani 1 1 d . . . . .
C28 C 0.3270(5) 0.6554(3) 0.6579(4) 0.0461(13) Uani 1 1 d . . . . .
H28 H 0.275704 0.685505 0.637311 0.055 Uiso 1 1 calc R U . . .
C22 C 0.3253(4) 0.4264(3) 0.5344(3) 0.0440(13) Uani 1 1 d . . . . .
H22 H 0.250898 0.426459 0.522076 0.053 Uiso 1 1 calc R U . . .
C2 C 0.6022(4) 0.4060(2) 1.0796(4) 0.0418(12) Uani 1 1 d . . . . .
H2 H 0.633587 0.393274 1.140664 0.050 Uiso 1 1 calc R U . . .
C17 C 0.9640(4) 0.5467(3) 1.1475(4) 0.0471(14) Uani 1 1 d . . . . .
H17 H 1.011238 0.561441 1.202663 0.056 Uiso 1 1 calc R U . . .
C32 C 0.9112(4) 0.5051(3) 0.6124(4) 0.0471(14) Uani 1 1 d . . . . .
H32 H 0.912155 0.467505 0.585326 0.056 Uiso 1 1 calc R U . . .
C16 C 0.9153(4) 0.4926(3) 1.1462(4) 0.0463(13) Uani 1 1 d . . . . .
H16 H 0.928877 0.469310 1.199928 0.056 Uiso 1 1 calc R U . . .
C9 C 0.7851(4) 0.4151(2) 1.0576(4) 0.0436(13) Uani 1 1 d . . . . .
O5 O 0.6020(5) 0.8635(4) 0.9828(4) 0.098(2) Uani 1 1 d . . . . .
C10 C 0.8156(5) 0.3701(3) 0.9961(4) 0.0490(14) Uani 1 1 d . . . . .
C18 C 0.9432(4) 0.5792(3) 1.0674(4) 0.0455(13) Uani 1 1 d . . . . .
H18 H 0.975184 0.616591 1.067048 0.055 Uiso 1 1 calc R U . . .
C36 C 0.8478(4) 0.5709(3) 0.7081(4) 0.0408(12) Uani 1 1 d . . . . .
F5 F 0.8804(3) 0.70670(14) 0.89728(19) 0.0936(13) Uani 0.684(5) 1 d D . P A 1
C24 C 0.4807(5) 0.3982(3) 0.4976(4) 0.0508(15) Uani 1 1 d . . . . .
H24 H 0.513940 0.378406 0.459281 0.061 Uiso 1 1 calc R U . . .
F3 F 0.8747(4) 0.7369(2) 1.02397(14) 0.1122(13) Uani 1 1 d D . . . .
C33 C 0.9724(5) 0.5521(3) 0.5981(4) 0.0537(16) Uani 1 1 d . . . . .
H33 H 1.016325 0.546469 0.560221 0.064 Uiso 1 1 calc R U . . .
F4 F 0.8440(4) 0.79439(9) 0.9161(4) 0.1003(13) Uani 0.684(5) 1 d D . P A 1
B1 B 0.7396(4) 0.5108(3) 0.7533(4) 0.0345(12) Uani 1 1 d . . . . .
C14 C 0.8208(4) 0.3475(3) 0.8517(5) 0.0556(16) Uani 1 1 d . . . . .
H14 H 0.810428 0.358544 0.789947 0.067 Uiso 1 1 calc R U . . .
C23 C 0.3728(5) 0.3979(3) 0.4770(4) 0.0528(16) Uani 1 1 d . . . . .
H23 H 0.330851 0.378359 0.423809 0.063 Uiso 1 1 calc R U . . .
C35 C 0.9082(5) 0.6175(3) 0.6930(4) 0.0520(15) Uani 1 1 d . . . . .
H35 H 0.906768 0.655199 0.719538 0.062 Uiso 1 1 calc R U . . .
C34 C 0.9705(5) 0.6062(3) 0.6374(5) 0.0580(17) Uani 1 1 d . . . . .
H34 H 1.013485 0.636877 0.626093 0.070 Uiso 1 1 calc R U . . .
N7 N 0.6413(6) 0.7702(4) 0.9531(6) 0.063(2) Uani 0.684(5) 1 d . . P A 1
C13 C 0.8584(5) 0.2914(3) 0.8801(7) 0.075(2) Uani 1 1 d . . . . .
H13 H 0.870708 0.264038 0.837668 0.090 Uiso 1 1 calc R U . . .
C11 C 0.8559(6) 0.3158(3) 1.0298(6) 0.070(2) Uani 1 1 d . . . . .
H11 H 0.868415 0.306029 1.092226 0.084 Uiso 1 1 calc R U . . .
O4 O 0.6640(6) 0.7279(3) 0.8050(5) 0.075(2) Uani 0.684(5) 1 d . . P A 1
C37 C 0.8294(4) 0.74051(9) 0.93693(12) 0.0917(12) Uani 0.684(5) 1 d D . P A 1
C12 C 0.8774(6) 0.2759(3) 0.9690(8) 0.092(3) Uani 1 1 d . . . . .
H12 H 0.905243 0.238115 0.989501 0.110 Uiso 1 1 calc R U . . .
F7A F 0.3983(4) 0.86477(13) 0.84771(19) 0.125(3) Uani 0.684(5) 1 d D . P A 1
F6A F 0.4161(3) 0.79468(17) 0.94751(18) 0.123(3) Uani 0.684(5) 1 d D . P A 1
F8A F 0.4170(7) 0.77254(11) 0.8179(3) 0.157(4) Uani 0.684(5) 1 d D . P A 1
O6 O 0.6035(11) 0.8488(4) 0.8290(6) 0.107(4) Uani 0.684(5) 1 d . . P A 1
C38A C 0.4448(4) 0.81478(8) 0.87869(13) 0.086(3) Uani 0.684(5) 1 d D . P A 1
S1A S 0.6919(5) 0.7227(3) 0.9461(5) 0.0462(15) Uani 0.316(5) 1 d . . P A 2
S2A S 0.5487(8) 0.8150(4) 0.8867(6) 0.067(2) Uani 0.316(5) 1 d . . P A 2
N7A N 0.6015(11) 0.7563(7) 0.8704(11) 0.046(4) Uani 0.316(5) 1 d . . P A 2
O4A O 0.6942(12) 0.7305(6) 1.0367(8) 0.058(4) Uani 0.316(5) 1 d . . P A 2
O6A O 0.498(2) 0.8418(15) 0.7985(19) 0.154(14) Uani 0.316(5) 1 d . . P A 2
F7 F 0.3664(3) 0.83181(19) 0.9166(2) 0.115(6) Uani 0.316(5) 1 d D . P A 2
F6 F 0.4507(5) 0.75057(14) 0.9767(2) 0.119(6) Uani 0.316(5) 1 d D . P A 2
F8 F 0.3574(4) 0.75697(16) 0.8226(2) 0.146(8) Uani 0.316(5) 1 d D . P A 2
C38 C 0.4343(4) 0.78729(11) 0.89635(15) 0.088(6) Uani 0.316(5) 1 d D . P A 2
F4A F 0.8054(12) 0.8164(7) 0.9405(13) 0.094(3) Uani 0.316(5) 1 d . . P A 2
F5A F 0.8200(12) 0.7459(8) 0.8448(13) 0.098(3) Uani 0.316(5) 1 d . . P A 2
C37A C 0.812(2) 0.7529(14) 0.933(2) 0.0917(12) Uani 0.316(5) 1 d . . P A 2

loop_
_atom_site_aniso_label
_atom_site_aniso_U_11
_atom_site_aniso_U_22
_atom_site_aniso_U_33
_atom_site_aniso_U_23
_atom_site_aniso_U_13
_atom_site_aniso_U_12
Cu2 0.0267(3) 0.0426(4) 0.0268(3) 0.0057(3) 0.0047(3) 0.0034(3)
Cu1 0.0270(4) 0.0435(4) 0.0306(4) 0.0057(3) 0.0032(3) 0.0031(3)
S1 0.0386(12) 0.0374(12) 0.0626(19) 0.0043(14) 0.0122(15) -0.0037(8)
S2 0.078(2) 0.053(2) 0.0470(19) -0.0033(14) 0.0171(16) 0.0165(16)
F2 0.0267(14) 0.0584(19) 0.0357(15) 0.0008(14) -0.0024(12) 0.0035(13)
F1 0.056(2) 0.056(2) 0.0402(18) 0.0234(15) -0.0125(15) 0.0002(16)
O1 0.0311(17) 0.047(2) 0.0380(19) 0.0095(16) 0.0080(15) 0.0021(15)
O2 0.0327(18) 0.044(2) 0.044(2) 0.0054(16) 0.0102(15) 0.0028(15)
N2 0.0294(19) 0.039(2) 0.0214(18) 0.0037(16) 0.0057(15) 0.0006(17)
N1 0.035(2) 0.037(2) 0.0223(18) 0.0083(16) 0.0041(16) 0.0009(17)
N6 0.034(2) 0.041(2) 0.0216(18) 0.0044(16) 0.0064(16) 0.0042(17)
N5 0.040(2) 0.041(2) 0.0259(19) 0.0035(17) 0.0082(17) 0.0066(18)
N3 0.030(2) 0.041(2) 0.042(2) 0.0038(19) 0.0011(18) 0.0026(18)
N4 0.029(2) 0.041(2) 0.055(3) -0.002(2) 0.002(2) 0.0026(18)
C7 0.029(2) 0.039(3) 0.026(2) -0.0014(19) 0.0022(18) 0.002(2)
C8 0.033(2) 0.037(3) 0.022(2) 0.0029(18) 0.0072(18) -0.0012(19)
O3 0.068(3) 0.051(3) 0.137(5) 0.031(3) 0.010(3) -0.007(2)
C21 0.035(2) 0.037(3) 0.023(2) 0.0044(19) 0.0006(18) 0.003(2)
C6 0.029(2) 0.046(3) 0.035(3) -0.001(2) 0.006(2) -0.003(2)
C20 0.023(2) 0.047(3) 0.030(2) 0.000(2) -0.0001(18) 0.004(2)
C29 0.060(3) 0.041(3) 0.032(3) 0.006(2) 0.017(2) 0.008(3)
C3 0.043(3) 0.046(3) 0.033(3) 0.006(2) 0.007(2) -0.012(2)
C5 0.031(2) 0.050(3) 0.035(3) 0.001(2) 0.013(2) -0.009(2)
C26 0.035(2) 0.044(3) 0.021(2) 0.0032(19) 0.0069(18) 0.008(2)
C25 0.044(3) 0.047(3) 0.033(3) 0.007(2) 0.013(2) 0.012(2)
C4 0.036(3) 0.037(3) 0.032(2) 0.002(2) 0.007(2) -0.004(2)
C1 0.039(3) 0.037(3) 0.025(2) 0.0067(19) 0.0001(19) -0.003(2)
C31 0.029(2) 0.052(3) 0.029(2) 0.012(2) 0.0025(19) 0.004(2)
C27 0.040(3) 0.051(3) 0.030(2) 0.004(2) 0.008(2) 0.011(2)
C30 0.047(3) 0.043(3) 0.027(2) 0.005(2) 0.011(2) 0.001(2)
C19 0.031(2) 0.040(3) 0.044(3) 0.005(2) 0.005(2) 0.004(2)
C15 0.031(2) 0.044(3) 0.038(3) 0.007(2) -0.004(2) 0.004(2)
C28 0.055(3) 0.051(3) 0.031(3) 0.008(2) 0.013(2) 0.018(3)
C22 0.041(3) 0.054(3) 0.028(2) -0.001(2) -0.003(2) 0.007(2)
C2 0.047(3) 0.045(3) 0.029(2) 0.010(2) 0.004(2) -0.004(2)
C17 0.034(3) 0.053(3) 0.041(3) 0.000(3) -0.008(2) 0.003(2)
C32 0.037(3) 0.066(4) 0.035(3) 0.012(3) 0.007(2) 0.009(3)
C16 0.033(3) 0.052(3) 0.042(3) 0.010(3) -0.006(2) 0.007(2)
C9 0.045(3) 0.043(3) 0.032(3) 0.014(2) -0.006(2) 0.002(2)
O5 0.068(3) 0.162(7) 0.060(3) -0.006(4) 0.012(3) 0.018(4)
C10 0.041(3) 0.039(3) 0.055(3) 0.008(3) -0.003(3) 0.005(2)
C18 0.032(3) 0.043(3) 0.053(3) -0.002(3) -0.001(2) 0.001(2)
C36 0.029(2) 0.051(3) 0.038(3) 0.016(2) 0.004(2) 0.003(2)
F5 0.065(3) 0.087(2) 0.124(2) -0.032(2) 0.021(2) -0.018(2)
C24 0.063(4) 0.055(4) 0.031(3) 0.004(2) 0.009(3) 0.020(3)
F3 0.084(3) 0.119(3) 0.121(2) -0.040(2) 0.0124(18) -0.001(2)
C33 0.036(3) 0.082(5) 0.043(3) 0.020(3) 0.013(2) -0.003(3)
F4 0.055(3) 0.088(2) 0.156(3) -0.032(2) 0.030(2) -0.0166(19)
B1 0.027(3) 0.043(3) 0.033(3) 0.009(2) 0.007(2) 0.007(2)
C14 0.036(3) 0.055(4) 0.067(4) -0.015(3) 0.001(3) 0.007(3)
C23 0.066(4) 0.060(4) 0.022(2) -0.005(2) -0.002(2) 0.015(3)
C35 0.043(3) 0.055(4) 0.054(3) 0.016(3) 0.008(3) -0.003(3)
C34 0.041(3) 0.074(5) 0.058(4) 0.027(3) 0.014(3) -0.008(3)
N7 0.050(4) 0.074(6) 0.074(6) 0.022(5) 0.034(4) 0.024(4)
C13 0.045(4) 0.053(4) 0.118(7) -0.023(4) 0.010(4) 0.008(3)
C11 0.063(4) 0.044(4) 0.083(5) 0.011(4) -0.008(4) 0.010(3)
O4 0.093(6) 0.056(4) 0.057(4) -0.015(3) -0.005(4) 0.024(4)
C37 0.058(3) 0.088(2) 0.121(2) -0.039(2) 0.0148(18) -0.0220(18)
C12 0.067(5) 0.045(4) 0.130(8) 0.001(5) -0.019(5) 0.018(4)
F7A 0.095(6) 0.140(6) 0.113(6) -0.032(4) -0.011(4) 0.068(5)
F6A 0.053(4) 0.161(8) 0.154(7) -0.017(5) 0.029(5) 0.014(5)
F8A 0.108(7) 0.159(7) 0.163(7) -0.109(6) -0.020(6) 0.015(6)
O6 0.212(13) 0.060(5) 0.074(6) 0.023(4) 0.084(7) 0.051(6)
C38A 0.039(5) 0.105(6) 0.097(6) -0.049(4) -0.004(4) 0.027(4)
S1A 0.048(3) 0.051(3) 0.035(3) -0.002(3) 0.005(3) -0.011(2)
S2A 0.095(7) 0.050(4) 0.051(4) -0.009(3) 0.016(4) 0.005(4)
N7A 0.031(7) 0.053(9) 0.048(9) 0.004(7) 0.004(6) -0.001(6)
O4A 0.089(10) 0.057(8) 0.027(6) -0.003(6) 0.016(6) -0.023(7)
O6A 0.110(18) 0.23(3) 0.14(2) 0.12(2) 0.056(16) 0.11(2)
F7 0.106(12) 0.154(13) 0.084(10) -0.050(8) 0.030(9) 0.035(10)
F6 0.102(12) 0.145(15) 0.134(11) -0.008(11) 0.072(9) 0.012(10)
F8 0.079(11) 0.218(18) 0.141(11) -0.119(12) 0.034(9) -0.010(12)
C38 0.083(11) 0.103(13) 0.089(10) -0.053(7) 0.043(8) -0.010(8)
F4A 0.061(8) 0.087(2) 0.139(5) -0.038(2) 0.040(7) -0.024(2)
F5A 0.073(8) 0.091(3) 0.121(3) -0.030(3) 0.017(3) 0.004(6)
C37A 0.058(3) 0.088(2) 0.121(2) -0.039(2) 0.0148(18) -0.0220(18)

loop_
_atom_type_symbol
_atom_type_description
_atom_type_scat_dispersion_real
_atom_type_scat_dispersion_imag
_atom_type_scat_source
C C 0.0181 0.0091 'International Tables Vol C Tables 4.2.6.8 and 6.1.1.4'
H H 0.0000 0.0000 'International Tables Vol C Tables 4.2.6.8 and 6.1.1.4'
B B 0.0090 0.0039 'International Tables Vol C Tables 4.2.6.8 and 6.1.1.4'
Cu Cu -1.9646 0.5888 'International Tables Vol C Tables 4.2.6.8 and 6.1.1.4'
F F 0.0727 0.0534 'International Tables Vol C Tables 4.2.6.8 and 6.1.1.4'
N N 0.0311 0.0180 'International Tables Vol C Tables 4.2.6.8 and 6.1.1.4'
O O 0.0492 0.0322 'International Tables Vol C Tables 4.2.6.8 and 6.1.1.4'
S S 0.3331 0.5567 'International Tables Vol C Tables 4.2.6.8 and 6.1.1.4'

loop_
_geom_angle_atom_site_label_1
_geom_angle_atom_site_label_2
_geom_angle_atom_site_label_3
_geom_angle
_geom_angle_site_symmetry_1
_geom_angle_site_symmetry_3
_geom_angle_publ_flag
N2 Cu2 N6 85.35(16) . . ?
N5 Cu2 N2 89.70(16) . . ?
N5 Cu2 N6 88.34(16) . . ?
N5 Cu2 B1 113.2(2) . . ?
B1 Cu2 N2 145.11(19) . . ?
B1 Cu2 N6 119.6(2) . . ?
N1 Cu1 N4 84.52(18) . . ?
N3 Cu1 N1 89.85(17) . . ?
N3 Cu1 N4 88.60(18) . . ?
N3 Cu1 B1 112.4(2) . . ?
B1 Cu1 N1 145.55(19) . . ?
B1 Cu1 N4 120.4(2) . . ?
O3 S1 N7 116.7(5) . . ?
O3 S1 O4 112.2(5) . . ?
O3 S1 C37 102.5(3) . . ?
N7 S1 C37 104.3(4) . . ?
O4 S1 N7 116.8(5) . . ?
O4 S1 C37 101.5(4) . . ?
O5 S2 N7 104.5(5) . . ?
O5 S2 O6 125.2(6) . . ?
O5 S2 C38A 100.3(4) . . ?
N7 S2 C38A 103.0(4) . . ?
O6 S2 N7 118.5(5) . . ?
O6 S2 C38A 101.4(6) . . ?
C31 O1 B1 106.4(4) . . ?
C36 O2 B1 106.2(4) . . ?
C7 N2 Cu2 119.3(3) . . ?
C7 N2 C8 118.0(4) . . ?
C8 N2 Cu2 122.6(3) . . ?
C8 N1 Cu1 122.4(3) . . ?
C1 N1 Cu1 118.7(3) . . ?
C1 N1 C8 118.9(4) . . ?
C26 N6 Cu2 117.2(3) . . ?
C30 N6 Cu2 124.5(4) . . ?
C30 N6 C26 118.3(4) . . ?
C21 N5 Cu2 118.3(3) . . ?
C25 N5 Cu2 123.2(4) . . ?
C25 N5 C21 118.3(5) . . ?
C19 N3 Cu1 122.7(4) . . ?
C15 N3 Cu1 118.9(4) . . ?
C15 N3 C19 118.3(5) . . ?
C10 N4 Cu1 116.8(4) . . ?
C14 N4 Cu1 124.8(4) . . ?
C14 N4 C10 118.1(5) . . ?
N2 C7 C6 123.8(4) . . ?
N2 C7 C20 114.7(4) . . ?
C6 C7 C20 121.5(4) . . ?
N2 C8 C4 122.3(4) . . ?
N1 C8 N2 115.3(4) . . ?
N1 C8 C4 122.4(4) . . ?
N5 C21 C20 115.3(4) . . ?
N5 C21 C22 123.1(5) . . ?
C22 C21 C20 121.5(5) . . ?
C7 C6 H6 120.7 . . ?
C5 C6 C7 118.5(5) . . ?
C5 C6 H6 120.7 . . ?
F2 C20 C7 106.2(4) . . ?
F2 C20 C21 106.9(4) . . ?
F2 C20 C26 107.6(4) . . ?
C21 C20 C7 113.3(4) . . ?
C26 C20 C7 109.9(4) . . ?
C26 C20 C21 112.5(4) . . ?
C30 C29 H29 120.6 . . ?
C28 C29 H29 120.6 . . ?
C28 C29 C30 118.8(6) . . ?
C4 C3 H3 120.5 . . ?
C2 C3 H3 120.5 . . ?
C2 C3 C4 119.0(5) . . ?
C6 C5 H5 120.4 . . ?
C6 C5 C4 119.3(5) . . ?
C4 C5 H5 120.4 . . ?
N6 C26 C20 116.0(4) . . ?
N6 C26 C27 121.9(5) . . ?
C27 C26 C20 122.1(5) . . ?
N5 C25 H25 118.8 . . ?
N5 C25 C24 122.4(5) . . ?
C24 C25 H25 118.8 . . ?
C8 C4 C3 117.9(5) . . ?
C8 C4 C5 118.0(4) . . ?
C5 C4 C3 124.0(5) . . ?
N1 C1 C2 122.3(5) . . ?
N1 C1 C9 115.6(5) . . ?
C2 C1 C9 121.9(4) . . ?
O1 C31 C32 127.7(6) . . ?
O1 C31 C36 109.9(5) . . ?
C36 C31 C32 122.4(5) . . ?
C26 C27 H27 120.5 . . ?
C28 C27 C26 119.0(5) . . ?
C28 C27 H27 120.5 . . ?
N6 C30 C29 122.6(5) . . ?
N6 C30 H30 118.7 . . ?
C29 C30 H30 118.7 . . ?
N3 C19 H19 118.7 . . ?
N3 C19 C18 122.5(5) . . ?
C18 C19 H19 118.7 . . ?
N3 C15 C16 123.0(5) . . ?
N3 C15 C9 115.7(4) . . ?
C16 C15 C9 121.3(5) . . ?
C29 C28 C27 119.4(5) . . ?
C29 C28 H28 120.3 . . ?
C27 C28 H28 120.3 . . ?
C21 C22 H22 121.5 . . ?
C21 C22 C23 117.1(5) . . ?
C23 C22 H22 121.5 . . ?
C3 C2 C1 119.3(5) . . ?
C3 C2 H2 120.4 . . ?
C1 C2 H2 120.4 . . ?
C16 C17 H17 120.3 . . ?
C16 C17 C18 119.4(5) . . ?
C18 C17 H17 120.3 . . ?
C31 C32 H32 122.0 . . ?
C31 C32 C33 115.9(6) . . ?
C33 C32 H32 122.0 . . ?
C15 C16 H16 121.0 . . ?
C17 C16 C15 118.0(5) . . ?
C17 C16 H16 121.0 . . ?
F1 C9 C1 106.7(5) . . ?
F1 C9 C15 107.3(4) . . ?
F1 C9 C10 107.9(4) . . ?
C1 C9 C15 113.6(4) . . ?
C1 C9 C10 108.6(4) . . ?
C10 C9 C15 112.4(5) . . ?
N4 C10 C9 116.3(5) . . ?
N4 C10 C11 123.1(7) . . ?
C11 C10 C9 120.6(6) . . ?
C19 C18 C17 118.8(5) . . ?
C19 C18 H18 120.6 . . ?
C17 C18 H18 120.6 . . ?
O2 C36 C31 109.8(5) . . ?
O2 C36 C35 128.9(6) . . ?
C31 C36 C35 121.3(6) . . ?
C25 C24 H24 120.4 . . ?
C25 C24 C23 119.3(6) . . ?
C23 C24 H24 120.4 . . ?
C32 C33 H33 119.2 . . ?
C34 C33 C32 121.6(6) . . ?
C34 C33 H33 119.2 . . ?
Cu1 B1 Cu2 68.16(18) . . ?
O1 B1 Cu2 119.6(4) . . ?
O1 B1 Cu1 118.5(4) . . ?
O1 B1 O2 107.6(4) . . ?
O2 B1 Cu2 119.5(4) . . ?
O2 B1 Cu1 119.6(4) . . ?
N4 C14 H14 119.0 . . ?
N4 C14 C13 122.0(7) . . ?
C13 C14 H14 119.0 . . ?
C22 C23 H23 120.1 . . ?
C24 C23 C22 119.8(5) . . ?
C24 C23 H23 120.1 . . ?
C36 C35 H35 121.7 . . ?
C34 C35 C36 116.5(7) . . ?
C34 C35 H35 121.7 . . ?
C33 C34 C35 122.2(6) . . ?
C33 C34 H34 118.9 . . ?
C35 C34 H34 118.9 . . ?
S2 N7 S1 125.7(6) . . ?
C14 C13 H13 120.2 . . ?
C12 C13 C14 119.5(8) . . ?
C12 C13 H13 120.2 . . ?
C10 C11 H11 121.2 . . ?
C10 C11 C12 117.6(8) . . ?
C12 C11 H11 121.2 . . ?
F5 C37 S1 111.5(3) . . ?
F3 C37 S1 113.9(4) . . ?
F3 C37 F5 107.7(4) . . ?
F3 C37 F4 105.0(4) . . ?
F4 C37 S1 110.7(4) . . ?
F4 C37 F5 107.7(4) . . ?
C13 C12 C11 119.6(7) . . ?
C13 C12 H12 120.2 . . ?
C11 C12 H12 120.2 . . ?
F7A C38A S2 105.9(3) . . ?
F7A C38A F6A 111.9(3) . . ?
F7A C38A F8A 111.9(3) . . ?
F6A C38A S2 111.8(3) . . ?
F6A C38A F8A 103.5(4) . . ?
F8A C38A S2 112.0(5) . . ?
O3 S1A N7A 111.9(8) . . ?
O3 S1A O4A 107.7(8) . . ?
O3 S1A C37A 108.4(11) . . ?
N7A S1A C37A 103.7(13) . . ?
O4A S1A N7A 116.8(10) . . ?
O4A S1A C37A 107.9(13) . . ?
N7A S2A O5 124.5(8) . . ?
N7A S2A C38 99.0(7) . . ?
O6A S2A O5 117.8(16) . . ?
O6A S2A N7A 108.3(15) . . ?
O6A S2A C38 93.3(13) . . ?
C38 S2A O5 107.1(5) . . ?
S2A N7A S1A 124.7(11) . . ?
F7 C38 S2A 113.3(4) . . ?
F6 C38 S2A 112.4(5) . . ?
F6 C38 F7 99.2(3) . . ?
F6 C38 F8 106.4(4) . . ?
F8 C38 S2A 123.2(5) . . ?
F8 C38 F7 99.2(3) . . ?
F3 C37A S1A 94(2) . . ?
F3 C37A F4A 102(2) . . ?
F4A C37A S1A 107.1(19) . . ?
F5A C37A F3 136(2) . . ?
F5A C37A S1A 113.0(18) . . ?
F5A C37A F4A 102(3) . . ?

loop_
_geom_bond_atom_site_label_1
_geom_bond_atom_site_label_2
_geom_bond_distance
_geom_bond_site_symmetry_2
_geom_bond_publ_flag
Cu2 N2 2.075(4) . ?
Cu2 N6 2.089(4) . ?
Cu2 N5 2.066(4) . ?
Cu2 B1 2.075(6) . ?
Cu1 N1 2.076(4) . ?
Cu1 N3 2.050(4) . ?
Cu1 N4 2.107(5) . ?
Cu1 B1 2.069(6) . ?
S1 O3 1.372(6) . ?
S1 N7 1.583(9) . ?
S1 O4 1.435(8) . ?
S1 C37 1.801(6) . ?
S2 O5 1.292(7) . ?
S2 N7 1.560(9) . ?
S2 O6 1.404(9) . ?
S2 C38A 1.896(7) . ?
F2 C20 1.397(5) . ?
F1 C9 1.392(6) . ?
O1 C31 1.368(6) . ?
O1 B1 1.425(7) . ?
O2 C36 1.371(6) . ?
O2 B1 1.429(7) . ?
N2 C7 1.322(6) . ?
N2 C8 1.363(6) . ?
N1 C8 1.356(6) . ?
N1 C1 1.326(6) . ?
N6 C26 1.349(6) . ?
N6 C30 1.335(7) . ?
N5 C21 1.339(6) . ?
N5 C25 1.337(7) . ?
N3 C19 1.348(7) . ?
N3 C15 1.333(7) . ?
N4 C10 1.351(8) . ?
N4 C14 1.330(8) . ?
C7 C6 1.399(7) . ?
C7 C20 1.545(7) . ?
C8 C4 1.394(7) . ?
O3 S1A 1.319(9) . ?
C21 C20 1.536(7) . ?
C21 C22 1.386(7) . ?
C6 H6 0.9500 . ?
C6 C5 1.371(7) . ?
C20 C26 1.514(7) . ?
C29 H29 0.9500 . ?
C29 C30 1.387(8) . ?
C29 C28 1.371(9) . ?
C3 H3 0.9500 . ?
C3 C4 1.417(7) . ?
C3 C2 1.367(8) . ?
C5 H5 0.9500 . ?
C5 C4 1.415(7) . ?
C26 C27 1.387(7) . ?
C25 H25 0.9500 . ?
C25 C24 1.363(8) . ?
C1 C2 1.408(8) . ?
C1 C9 1.526(7) . ?
C31 C32 1.386(8) . ?
C31 C36 1.375(8) . ?
C27 H27 0.9500 . ?
C27 C28 1.377(8) . ?
C30 H30 0.9500 . ?
C19 H19 0.9500 . ?
C19 C18 1.375(8) . ?
C15 C16 1.391(7) . ?
C15 C9 1.538(8) . ?
C28 H28 0.9500 . ?
C22 H22 0.9500 . ?
C22 C23 1.389(8) . ?
C2 H2 0.9500 . ?
C17 H17 0.9500 . ?
C17 C16 1.386(8) . ?
C17 C18 1.389(8) . ?
C32 H32 0.9500 . ?
C32 C33 1.400(9) . ?
C16 H16 0.9500 . ?
C9 C10 1.528(9) . ?
O5 S2A 1.806(10) . ?
C10 C11 1.380(8) . ?
C18 H18 0.9500 . ?
C36 C35 1.390(8) . ?
F5 C37 1.293(3) . ?
C24 H24 0.9500 . ?
C24 C23 1.374(9) . ?
F3 C37 1.293(3) . ?
F3 C37A 1.44(3) . ?
C33 H33 0.9500 . ?
C33 C34 1.370(10) . ?
F4 C37 1.293(3) . ?
C14 H14 0.9500 . ?
C14 C13 1.389(10) . ?
C23 H23 0.9500 . ?
C35 H35 0.9500 . ?
C35 C34 1.384(9) . ?
C34 H34 0.9500 . ?
C13 H13 0.9500 . ?
C13 C12 1.358(13) . ?
C11 H11 0.9500 . ?
C11 C12 1.392(13) . ?
C12 H12 0.9500 . ?
F7A C38A 1.311(3) . ?
F6A C38A 1.311(3) . ?
F8A C38A 1.311(3) . ?
S1A N7A 1.593(16) . ?
S1A O4A 1.395(14) . ?
S1A C37A 1.80(3) . ?
S2A N7A 1.561(18) . ?
S2A O6A 1.45(2) . ?
S2A C38 1.695(12) . ?
F7 C38 1.451(4) . ?
F6 C38 1.451(4) . ?
F8 C38 1.451(4) . ?
F4A C37A 1.45(3) . ?
F5A C37A 1.41(4) . ?

loop_
_geom_torsion_atom_site_label_1
_geom_torsion_atom_site_label_2
_geom_torsion_atom_site_label_3
_geom_torsion_atom_site_label_4
_geom_torsion
_geom_torsion_site_symmetry_1
_geom_torsion_site_symmetry_2
_geom_torsion_site_symmetry_3
_geom_torsion_site_symmetry_4
_geom_torsion_publ_flag
Cu2 N2 C7 C6 -176.8(4) . . . . ?
Cu2 N2 C7 C20 0.4(6) . . . . ?
Cu2 N2 C8 N1 -7.2(6) . . . . ?
Cu2 N2 C8 C4 174.2(4) . . . . ?
Cu2 N6 C26 C20 3.9(5) . . . . ?
Cu2 N6 C26 C27 -176.5(4) . . . . ?
Cu2 N6 C30 C29 177.9(4) . . . . ?
Cu2 N5 C21 C20 4.0(6) . . . . ?
Cu2 N5 C21 C22 -178.0(4) . . . . ?
Cu2 N5 C25 C24 177.6(4) . . . . ?
Cu1 N1 C8 N2 1.1(6) . . . . ?
Cu1 N1 C8 C4 179.7(4) . . . . ?
Cu1 N1 C1 C2 177.4(4) . . . . ?
Cu1 N1 C1 C9 -6.5(6) . . . . ?
Cu1 N3 C19 C18 -179.2(4) . . . . ?
Cu1 N3 C15 C16 177.6(4) . . . . ?
Cu1 N3 C15 C9 -3.3(6) . . . . ?
Cu1 N4 C10 C9 -3.0(7) . . . . ?
Cu1 N4 C10 C11 175.8(5) . . . . ?
Cu1 N4 C14 C13 -173.2(5) . . . . ?
F2 C20 C26 N6 177.1(4) . . . . ?
F2 C20 C26 C27 -2.4(6) . . . . ?
F1 C9 C10 N4 -178.1(5) . . . . ?
F1 C9 C10 C11 3.1(8) . . . . ?
O1 C31 C32 C33 -179.9(5) . . . . ?
O1 C31 C36 O2 0.0(5) . . . . ?
O1 C31 C36 C35 -179.6(5) . . . . ?
O2 C36 C35 C34 179.5(5) . . . . ?
N2 C7 C6 C5 2.1(8) . . . . ?
N2 C7 C20 F2 178.9(4) . . . . ?
N2 C7 C20 C21 61.8(6) . . . . ?
N2 C7 C20 C26 -65.0(6) . . . . ?
N2 C8 C4 C3 -178.1(5) . . . . ?
N2 C8 C4 C5 2.8(8) . . . . ?
N1 C8 C4 C3 3.4(8) . . . . ?
N1 C8 C4 C5 -175.7(5) . . . . ?
N1 C1 C2 C3 2.1(9) . . . . ?
N1 C1 C9 F1 -177.1(4) . . . . ?
N1 C1 C9 C15 64.8(6) . . . . ?
N1 C1 C9 C10 -61.0(6) . . . . ?
N6 C26 C27 C28 -1.0(8) . . . . ?
N5 C21 C20 F2 178.6(4) . . . . ?
N5 C21 C20 C7 -64.7(6) . . . . ?
N5 C21 C20 C26 60.7(5) . . . . ?
N5 C21 C22 C23 0.3(8) . . . . ?
N5 C25 C24 C23 0.1(9) . . . . ?
N3 C19 C18 C17 1.5(9) . . . . ?
N3 C15 C16 C17 1.7(9) . . . . ?
N3 C15 C9 F1 -176.8(5) . . . . ?
N3 C15 C9 C1 -59.0(7) . . . . ?
N3 C15 C9 C10 64.8(6) . . . . ?
N4 C10 C11 C12 -1.6(11) . . . . ?
N4 C14 C13 C12 -2.5(11) . . . . ?
C7 N2 C8 N1 176.8(4) . . . . ?
C7 N2 C8 C4 -1.8(7) . . . . ?
C7 C6 C5 C4 -1.0(8) . . . . ?
C7 C20 C26 N6 61.9(5) . . . . ?
C7 C20 C26 C27 -117.7(5) . . . . ?
C8 N2 C7 C6 -0.7(8) . . . . ?
C8 N2 C7 C20 176.6(4) . . . . ?
C8 N1 C1 C2 -3.2(8) . . . . ?
C8 N1 C1 C9 172.8(5) . . . . ?
O3 S1 N7 S2 -153.9(6) . . . . ?
O3 S1 C37 F5 60.7(4) . . . . ?
O3 S1 C37 F3 -61.4(5) . . . . ?
O3 S1 C37 F4 -179.4(5) . . . . ?
O3 S1A N7A S2A 152.3(11) . . . . ?
O3 S1A C37A F3 -82.6(15) . . . . ?
O3 S1A C37A F4A 173.5(17) . . . . ?
O3 S1A C37A F5A 62(2) . . . . ?
C21 N5 C25 C24 0.9(8) . . . . ?
C21 C20 C26 N6 -65.3(5) . . . . ?
C21 C20 C26 C27 115.1(5) . . . . ?
C21 C22 C23 C24 0.7(9) . . . . ?
C6 C7 C20 F2 -3.7(6) . . . . ?
C6 C7 C20 C21 -120.9(5) . . . . ?
C6 C7 C20 C26 112.4(5) . . . . ?
C6 C5 C4 C8 -1.3(8) . . . . ?
C6 C5 C4 C3 179.7(5) . . . . ?
C20 C7 C6 C5 -175.0(5) . . . . ?
C20 C21 C22 C23 178.3(5) . . . . ?
C20 C26 C27 C28 178.6(5) . . . . ?
C26 N6 C30 C29 -0.1(7) . . . . ?
C26 C27 C28 C29 -1.2(8) . . . . ?
C25 N5 C21 C20 -179.2(4) . . . . ?
C25 N5 C21 C22 -1.1(8) . . . . ?
C25 C24 C23 C22 -0.9(9) . . . . ?
C4 C3 C2 C1 1.8(8) . . . . ?
C1 N1 C8 N2 -178.2(4) . . . . ?
C1 N1 C8 C4 0.4(7) . . . . ?
C1 C9 C10 N4 66.6(6) . . . . ?
C1 C9 C10 C11 -112.2(6) . . . . ?
C31 O1 B1 Cu2 142.7(4) . . . . ?
C31 O1 B1 Cu1 -137.6(4) . . . . ?
C31 O1 B1 O2 2.0(5) . . . . ?
C31 C32 C33 C34 0.0(8) . . . . ?
C31 C36 C35 C34 -0.9(8) . . . . ?
C30 N6 C26 C20 -178.0(4) . . . . ?
C30 N6 C26 C27 1.6(7) . . . . ?
C30 C29 C28 C27 2.6(8) . . . . ?
C19 N3 C15 C16 -1.0(8) . . . . ?
C19 N3 C15 C9 178.2(5) . . . . ?
C15 N3 C19 C18 -0.7(8) . . . . ?
C15 C9 C10 N4 -60.0(6) . . . . ?
C15 C9 C10 C11 121.3(6) . . . . ?
C28 C29 C30 N6 -2.0(8) . . . . ?
C22 C21 C20 F2 0.5(7) . . . . ?
C22 C21 C20 C7 117.2(5) . . . . ?
C22 C21 C20 C26 -117.4(5) . . . . ?
C2 C3 C4 C8 -4.4(8) . . . . ?
C2 C3 C4 C5 174.6(5) . . . . ?
C2 C1 C9 F1 -1.0(7) . . . . ?
C2 C1 C9 C15 -119.2(6) . . . . ?
C2 C1 C9 C10 115.0(6) . . . . ?
C32 C31 C36 O2 -179.6(4) . . . . ?
C32 C31 C36 C35 0.8(8) . . . . ?
C32 C33 C34 C35 -0.2(9) . . . . ?
C16 C15 C9 F1 2.4(8) . . . . ?
C16 C15 C9 C1 120.2(6) . . . . ?
C16 C15 C9 C10 -116.0(6) . . . . ?
C16 C17 C18 C19 -0.8(9) . . . . ?
C9 C1 C2 C3 -173.7(5) . . . . ?
C9 C15 C16 C17 -177.4(5) . . . . ?
C9 C10 C11 C12 177.1(7) . . . . ?
O5 S2 N7 S1 -154.2(7) . . . . ?
O5 S2 C38A F7A 69.5(4) . . . . ?
O5 S2 C38A F6A -52.6(5) . . . . ?
O5 S2 C38A F8A -168.2(4) . . . . ?
O5 S2A N7A S1A 16.1(18) . . . . ?
O5 S2A C38 F7 46.9(6) . . . . ?
O5 S2A C38 F6 -64.5(6) . . . . ?
O5 S2A C38 F8 166.1(4) . . . . ?
C10 N4 C14 C13 0.8(9) . . . . ?
C10 C11 C12 C13 -0.1(12) . . . . ?
C18 C17 C16 C15 -0.8(9) . . . . ?
C36 O2 B1 Cu2 -142.7(4) . . . . ?
C36 O2 B1 Cu1 137.1(4) . . . . ?
C36 O2 B1 O1 -2.0(5) . . . . ?
C36 C31 C32 C33 -0.3(7) . . . . ?
C36 C35 C34 C33 0.7(9) . . . . ?
B1 O1 C31 C32 178.3(5) . . . . ?
B1 O1 C31 C36 -1.3(5) . . . . ?
B1 O2 C36 C31 1.2(5) . . . . ?
B1 O2 C36 C35 -179.2(5) . . . . ?
C14 N4 C10 C9 -177.5(5) . . . . ?
C14 N4 C10 C11 1.3(9) . . . . ?
C14 C13 C12 C11 2.0(12) . . . . ?
N7 S1 C37 F5 -177.2(4) . . . . ?
N7 S1 C37 F3 60.7(5) . . . . ?
N7 S1 C37 F4 -57.3(5) . . . . ?
N7 S2 C38A F7A 177.1(4) . . . . ?
N7 S2 C38A F6A 55.0(4) . . . . ?
N7 S2 C38A F8A -60.6(4) . . . . ?
O4 S1 N7 S2 -17.2(10) . . . . ?
O4 S1 C37 F5 -55.4(4) . . . . ?
O4 S1 C37 F3 -177.5(4) . . . . ?
O4 S1 C37 F4 64.4(4) . . . . ?
C37 S1 N7 S2 93.8(7) . . . . ?
O6 S2 N7 S1 -9.4(11) . . . . ?
O6 S2 C38A F7A -59.8(4) . . . . ?
O6 S2 C38A F6A 178.1(4) . . . . ?
O6 S2 C38A F8A 62.5(4) . . . . ?
C38A S2 N7 S1 101.4(7) . . . . ?
N7A S1A C37A F3 158.4(13) . . . . ?
N7A S1A C37A F4A 54(2) . . . . ?
N7A S1A C37A F5A -57(2) . . . . ?
N7A S2A C38 F7 177.3(6) . . . . ?
N7A S2A C38 F6 65.9(8) . . . . ?
N7A S2A C38 F8 -63.4(8) . . . . ?
O4A S1A N7A S2A 27.5(16) . . . . ?
O4A S1A C37A F3 33.9(18) . . . . ?
O4A S1A C37A F4A -70(2) . . . . ?
O4A S1A C37A F5A 178(2) . . . . ?
O6A S2A N7A S1A 161.5(17) . . . . ?
O6A S2A C38 F7 -73.6(14) . . . . ?
O6A S2A C38 F6 175.0(14) . . . . ?
O6A S2A C38 F8 45.7(15) . . . . ?
C38 S2A N7A S1A -102.0(12) . . . . ?
C37A S1A N7A S2A -91.0(16) . . . . ?

loop_
_smtbx_masks_void_nr
_smtbx_masks_void_average_x
_smtbx_masks_void_average_y
_smtbx_masks_void_average_z
_smtbx_masks_void_volume
_smtbx_masks_void_count_electrons
_smtbx_masks_void_content
1 -0.029 0.213 0.272 123.4 44.1 '0.75 C6H4F2'
2 0.029 0.787 0.728 123.4 44.7 '0.75 C6H4F2'
3 0.471 0.287 0.772 123.4 44.8 '0.75 C6H4F2'
4 0.529 0.713 0.228 123.4 43.9 '0.75 C6H4F2'
